data_7224956
loop_
_publ_author_name
'Banerjee, Saikat'
'Bauz\'a, Antonio'
'Frontera, Antonio'
'Saha, Amrita'

_publ_section_title
;
 Exploration of unconventional \p--hole and C--H&#x22EF;H--C types of
 supramolecular interactions in a trinuclear Cd(ii) and a heteronuclear
 Cd(ii)--Ni(ii) complex and experimental evidence for preferential site
 selection of the ligand by 3d and 4d metal ions
;
_journal_issue 45
_journal_name_full 'RSC Adv.'
_journal_page_first 39376
_journal_paper_doi 10.1039/C6RA04428J
_journal_volume 6
_journal_year 2016
_chemical_formula_sum 'C21 H30 Cd Cl2 N2 Ni O7'
_chemical_formula_weight 664.47
_chemical_name_systematic
;
 ?
;
_space_group_IT_number 14
_symmetry_cell_setting monoclinic
_symmetry_space_group_name_Hall '-P 2yn'
_symmetry_space_group_name_H-M 'P 1 21/n 1'
_atom_sites_solution_hydrogens geom
_atom_sites_solution_primary direct
_atom_sites_solution_secondary difmap
_audit_creation_method SHELXL-97
_audit_update_record
;
2015-04-27 deposited with the CCDC.
2016-04-11 downloaded from the CCDC.
;
_cell_angle_alpha 90.00
_cell_angle_beta 102.203(2)
_cell_angle_gamma 90.00
_cell_formula_units_Z 4
_cell_length_a 10.2934(4)
_cell_length_b 15.9246(5)
_cell_length_c 15.9021(5)
_cell_measurement_temperature 273(2)
_cell_volume 2547.75(15)
_computing_structure_refinement 'SHELXL-97 (Sheldrick, 1997)'
_diffrn_ambient_temperature 273(2)
_diffrn_measured_fraction_theta_full 0.962
_diffrn_measured_fraction_theta_max 0.962
_diffrn_radiation_monochromator graphite
_diffrn_radiation_source 'fine-focus sealed tube'
_diffrn_radiation_type MoK\a
_diffrn_radiation_wavelength 0.71073
_diffrn_reflns_av_R_equivalents 0.0310
_diffrn_reflns_av_sigmaI/netI 0.0217
_diffrn_reflns_limit_h_max 14
_diffrn_reflns_limit_h_min -14
_diffrn_reflns_limit_k_max 21
_diffrn_reflns_limit_k_min -22
_diffrn_reflns_limit_l_max 21
_diffrn_reflns_limit_l_min -22
_diffrn_reflns_number 43947
_diffrn_reflns_theta_full 30.23
_diffrn_reflns_theta_max 30.23
_diffrn_reflns_theta_min 1.83
_exptl_absorpt_coefficient_mu 1.821
_exptl_crystal_colour green
_exptl_crystal_density_diffrn 1.685
_exptl_crystal_density_method 'not measured'
_exptl_crystal_description block
_exptl_crystal_F_000 1304
_refine_diff_density_max 1.217
_refine_diff_density_min -0.513
_refine_diff_density_rms 0.080
_refine_ls_extinction_method none
_refine_ls_goodness_of_fit_ref 1.043
_refine_ls_hydrogen_treatment mixed
_refine_ls_matrix_type full
_refine_ls_number_parameters 319
_refine_ls_number_reflns 7304
_refine_ls_number_restraints 1
_refine_ls_restrained_S_all 1.043
_refine_ls_R_factor_all 0.0485
_refine_ls_R_factor_gt 0.0351
_refine_ls_shift/su_max 0.001
_refine_ls_shift/su_mean 0.000
_refine_ls_structure_factor_coef Fsqd
_refine_ls_weighting_details 'calc w=1/[\s^2^(Fo^2^)+(0.0482P)^2^+2.1546P] where P=(Fo^2^+2Fc^2^)/3'
_refine_ls_weighting_scheme calc
_refine_ls_wR_factor_gt 0.0936
_refine_ls_wR_factor_ref 0.1025
_reflns_number_gt 5773
_reflns_number_total 7304
_reflns_threshold_expression >2sigma(I)
_cod_data_source_file c6ra04428j2.cif
_cod_data_source_block shelxl
_cod_depositor_comments
;
The following automatic conversions were performed:

'_symmetry_cell_setting' value 'Monoclinic' changed to 'monoclinic'
according to
/usr/data/users/saulius/crontab/automatic-downloads/rss-feeds/RSC/lib/dictionaries/cif_core.dic
dictionary named 'cif_core.dic' version 2.4.2 from 2011-04-26.

Automatic conversion script
Id: cif_fix_values 4268 2015-11-12 08:31:59Z antanas 
;
_cod_original_sg_symbol_H-M 'P 21/n'
_cod_database_code 7224956

loop_
_symmetry_equiv_pos_as_xyz
'x, y, z'
'-x+1/2, y+1/2, -z+1/2'
'-x, -y, -z'
'x-1/2, -y-1/2, z-1/2'

loop_
_atom_site_label
_atom_site_type_symbol
_atom_site_fract_x
_atom_site_fract_y
_atom_site_fract_z
_atom_site_U_iso_or_equiv
_atom_site_adp_type
_atom_site_occupancy
_atom_site_symmetry_multiplicity
_atom_site_calc_flag
_atom_site_refinement_flags
Cd1 Cd 0.81298(2) 0.214282(13) 0.981689(13) 0.04196(7) Uani 1 1 d .
Cl1 Cl 0.86157(10) 0.14186(5) 1.12302(5) 0.0620(2) Uani 1 1 d .
Cl2 Cl 0.66885(10) 0.33844(6) 0.95929(6) 0.0710(3) Uani 1 1 d .
Ni1 Ni 0.94841(4) 0.13772(2) 0.82072(2) 0.04402(10) Uani 1 1 d .
O2 O 0.5955(2) 0.13478(17) 0.95142(17) 0.0637(6) Uani 1 1 d .
O5 O 1.0811(3) 0.05487(17) 0.90580(18) 0.0722(8) Uani 1 1 d .
O4 O 0.9860(3) 0.32254(16) 1.04369(17) 0.0637(6) Uani 1 1 d .
O1 O 0.7959(2) 0.11548(13) 0.87774(13) 0.0456(4) Uani 1 1 d .
C14 C 1.2543(4) 0.3654(3) 0.8916(3) 0.0822(13) Uani 1 1 d .
H15 H 1.3168 0.3733 0.8578 0.099 Uiso 1 1 calc R
C11 C 1.1468(5) 0.1339(3) 0.7014(3) 0.0888(14) Uani 1 1 d .
H11A H 1.2206 0.0973 0.7256 0.107 Uiso 1 1 calc R
H11B H 1.1787 0.1746 0.6650 0.107 Uiso 1 1 calc R
C10 C 1.0366(6) 0.0808(4) 0.6451(3) 0.1038(18) Uani 1 1 d .
H01A H 0.9623 0.1175 0.6221 0.125 Uiso 1 1 calc R
H01B H 1.0701 0.0591 0.5967 0.125 Uiso 1 1 calc R
C17 C 1.0742(3) 0.3424(2) 0.9935(2) 0.0538(7) Uani 1 1 d .
C12 C 1.1743(4) 0.2431(3) 0.8009(3) 0.0687(10) Uani 1 1 d .
H13 H 1.2409 0.2567 0.7719 0.082 Uiso 1 1 calc R
C3 C 0.4670(4) 0.0292(3) 0.8602(3) 0.0684(10) Uani 1 1 d .
H04 H 0.3948 0.0365 0.8860 0.082 Uiso 1 1 calc R
C19 C 0.9739(5) 0.3781(3) 1.1124(3) 0.0786(12) Uani 1 1 d .
H19A H 0.9086 0.3565 1.1418 0.118 Uiso 1 1 calc R
H19B H 0.9470 0.4326 1.0894 0.118 Uiso 1 1 calc R
H19C H 1.0581 0.3824 1.1521 0.118 Uiso 1 1 calc R
C4 C 0.4599(5) -0.0287(3) 0.7955(3) 0.0832(13) Uani 1 1 d .
H4 H 0.3836 -0.0609 0.7779 0.100 Uiso 1 1 calc R
C9 C 0.9881(5) 0.0114(3) 0.6875(3) 0.0833(13) Uani 1 1 d .
H9A H 1.0631 -0.0179 0.7224 0.100 Uiso 1 1 calc R
H9B H 0.9423 -0.0276 0.6444 0.100 Uiso 1 1 calc R
C16 C 1.1619(4) 0.4077(3) 1.0080(3) 0.0771(12) Uani 1 1 d .
H09 H 1.1600 0.4450 1.0527 0.092 Uiso 1 1 calc R
C20 C 1.1471(4) 0.0695(3) 0.9904(3) 0.0702(10) Uani 1 1 d .
H20A H 1.1779 0.1266 0.9961 0.105 Uiso 1 1 calc R
H20B H 1.2216 0.0321 1.0051 0.105 Uiso 1 1 calc R
H20C H 1.0873 0.0600 1.0283 0.105 Uiso 1 1 calc R
C5 C 0.5671(5) -0.0387(2) 0.7567(3) 0.0749(12) Uani 1 1 d .
H5 H 0.5625 -0.0781 0.7130 0.090 Uiso 1 1 calc R
C1 C 0.4858(4) 0.1554(3) 0.9889(3) 0.0832(13) Uani 1 1 d .
H0@1 H 0.4109 0.1704 0.9444 0.125 Uiso 1 1 calc R
H0@2 H 0.5091 0.2019 1.0276 0.125 Uiso 1 1 calc R
H0@3 H 0.4633 0.1078 1.0201 0.125 Uiso 1 1 calc R
C2 C 0.5796(3) 0.0765(2) 0.8871(2) 0.0527(7) Uani 1 1 d .
O6 O 0.8110(3) 0.21636(19) 0.7357(2) 0.0836(9) Uani 1 1 d .
C21 C 0.8183(5) 0.2633(3) 0.6637(3) 0.0841(13) Uani 1 1 d .
H21A H 0.9003 0.2940 0.6741 0.126 Uiso 1 1 calc R
H21B H 0.7450 0.3018 0.6516 0.126 Uiso 1 1 calc R
H21C H 0.8146 0.2265 0.6154 0.126 Uiso 1 1 calc R
C15 C 1.2532(5) 0.4187(3) 0.9568(3) 0.0925(16) Uani 1 1 d .
H3WB H 1.3137 0.4628 0.9674 0.111 Uiso 1 1 calc R
O3 O 0.9818(2) 0.22557(13) 0.91203(15) 0.0499(5) Uani 1 1 d .
C18 C 1.0706(3) 0.28636(18) 0.9246(2) 0.0464(6) Uani 1 1 d .
N2 N 1.1047(3) 0.1792(2) 0.7725(2) 0.0624(7) Uani 1 1 d .
N1 N 0.8970(3) 0.03724(19) 0.74268(17) 0.0597(7) Uani 1 1 d .
C6 C 0.6832(4) 0.00974(19) 0.7822(2) 0.0539(8) Uani 1 1 d .
C7 C 0.6904(3) 0.06862(17) 0.84895(18) 0.0454(6) Uani 1 1 d .
C8 C 0.7883(4) -0.0036(2) 0.7367(2) 0.0631(9) Uani 1 1 d .
H8 H 0.7755 -0.0479 0.6976 0.076 Uiso 1 1 calc R
C13 C 1.1643(3) 0.2980(2) 0.8725(2) 0.0585(8) Uani 1 1 d .
O7 O 0.5745(4) 0.2618(3) 0.7716(2) 0.0992(12) Uani 1 1 d D
H5O H 1.075(7) 0.016(4) 0.895(5) 0.149 Uiso 1 1 d .
H6O H 0.7428 0.2256 0.7560 0.149 Uiso 1 1 d .
H7B H 0.542(7) 0.299(4) 0.733(5) 0.149 Uiso 1 1 d .
H7A H 0.583(7) 0.288(4) 0.822(2) 0.149 Uiso 1 1 d D

loop_
_atom_site_aniso_label
_atom_site_aniso_U_11
_atom_site_aniso_U_22
_atom_site_aniso_U_33
_atom_site_aniso_U_23
_atom_site_aniso_U_13
_atom_site_aniso_U_12
Cd1 0.04432(12) 0.04211(11) 0.04013(12) -0.00368(8) 0.01048(8) -0.00112(8)
Cl1 0.0817(6) 0.0557(4) 0.0446(4) 0.0045(3) 0.0039(4) -0.0013(4)
Cl2 0.0808(6) 0.0596(5) 0.0676(5) -0.0022(4) 0.0044(5) 0.0230(4)
Ni1 0.0491(2) 0.0449(2) 0.03980(19) -0.00056(14) 0.01327(15) 0.00550(15)
O2 0.0478(12) 0.0799(17) 0.0666(15) -0.0143(12) 0.0193(11) -0.0147(11)
O5 0.095(2) 0.0598(15) 0.0531(14) 0.0006(12) -0.0033(13) 0.0211(15)
O4 0.0673(15) 0.0570(13) 0.0680(15) -0.0222(12) 0.0166(12) -0.0188(12)
O1 0.0491(11) 0.0438(10) 0.0437(10) -0.0080(8) 0.0092(9) -0.0091(8)
C14 0.064(2) 0.091(3) 0.088(3) 0.035(3) 0.008(2) -0.030(2)
C11 0.087(3) 0.118(4) 0.075(3) 0.002(3) 0.047(3) 0.022(3)
C10 0.147(5) 0.108(4) 0.071(3) -0.008(3) 0.058(3) 0.034(4)
C17 0.0512(17) 0.0438(15) 0.0591(19) 0.0061(13) -0.0048(14) -0.0098(13)
C12 0.0498(18) 0.089(3) 0.074(2) 0.031(2) 0.0292(17) 0.0104(19)
C3 0.0524(19) 0.074(2) 0.072(2) 0.0070(19) -0.0027(17) -0.0172(17)
C19 0.096(3) 0.064(2) 0.073(3) -0.027(2) 0.010(2) -0.006(2)
C4 0.073(3) 0.073(3) 0.088(3) 0.009(2) -0.016(2) -0.031(2)
C9 0.110(3) 0.080(3) 0.064(2) -0.020(2) 0.028(2) 0.025(3)
C16 0.087(3) 0.060(2) 0.073(3) 0.0086(18) -0.007(2) -0.029(2)
C20 0.059(2) 0.076(2) 0.070(2) 0.0147(19) -0.0013(18) -0.0017(18)
C5 0.098(3) 0.0458(18) 0.064(2) -0.0030(16) -0.020(2) -0.0152(19)
C1 0.065(2) 0.097(3) 0.098(3) -0.003(3) 0.042(2) -0.007(2)
C2 0.0495(16) 0.0503(16) 0.0535(17) 0.0077(13) 0.0001(13) -0.0095(13)
O6 0.0805(19) 0.102(2) 0.0728(18) 0.0424(16) 0.0267(15) 0.0353(16)
C21 0.119(4) 0.062(2) 0.067(3) 0.0138(19) 0.009(2) -0.004(2)
C15 0.089(3) 0.086(3) 0.092(3) 0.025(3) -0.005(3) -0.050(3)
O3 0.0491(11) 0.0449(11) 0.0602(13) -0.0105(9) 0.0219(10) -0.0103(8)
C18 0.0376(13) 0.0428(14) 0.0562(17) 0.0113(12) 0.0043(12) -0.0018(11)
N2 0.0604(17) 0.0718(19) 0.0622(17) 0.0113(15) 0.0293(14) 0.0114(15)
N1 0.077(2) 0.0566(16) 0.0432(14) -0.0091(12) 0.0079(13) 0.0159(14)
C6 0.073(2) 0.0372(14) 0.0431(15) 0.0037(12) -0.0080(14) -0.0003(13)
C7 0.0531(16) 0.0370(13) 0.0401(14) 0.0040(11) -0.0036(12) -0.0047(11)
C8 0.096(3) 0.0415(16) 0.0431(17) -0.0088(13) -0.0060(17) 0.0071(17)
C13 0.0443(16) 0.065(2) 0.066(2) 0.0232(16) 0.0104(15) -0.0037(14)
O7 0.098(2) 0.120(3) 0.069(2) -0.0087(19) -0.0087(18) 0.050(2)

loop_
_atom_type_symbol
_atom_type_description
_atom_type_scat_dispersion_real
_atom_type_scat_dispersion_imag
_atom_type_scat_source
C C 0.0033 0.0016 'International Tables Vol C Tables 4.2.6.8 and 6.1.1.4'
H H 0.0000 0.0000 'International Tables Vol C Tables 4.2.6.8 and 6.1.1.4'
N N 0.0061 0.0033 'International Tables Vol C Tables 4.2.6.8 and 6.1.1.4'
O O 0.0106 0.0060 'International Tables Vol C Tables 4.2.6.8 and 6.1.1.4'
Cl Cl 0.1484 0.1585 'International Tables Vol C Tables 4.2.6.8 and 6.1.1.4'
Ni Ni 0.3393 1.1124 'International Tables Vol C Tables 4.2.6.8 and 6.1.1.4'
Cd Cd -0.8075 1.2024 'International Tables Vol C Tables 4.2.6.8 and 6.1.1.4'

loop_
_geom_angle_atom_site_label_1
_geom_angle_atom_site_label_2
_geom_angle_atom_site_label_3
_geom_angle
O3 Cd1 O1 69.24(7)
O3 Cd1 Cl2 111.68(6)
O1 Cd1 Cl2 120.24(6)
O3 Cd1 Cl1 116.93(7)
O1 Cd1 Cl1 107.95(6)
Cl2 Cd1 Cl1 120.42(3)
O3 Cd1 O4 65.44(8)
O1 Cd1 O4 134.40(8)
Cl2 Cd1 O4 82.04(7)
Cl1 Cd1 O4 88.46(7)
O3 Cd1 O2 133.57(8)
O1 Cd1 O2 65.39(8)
Cl2 Cd1 O2 83.80(7)
Cl1 Cd1 O2 86.59(7)
O4 Cd1 O2 159.99(8)
O3 Ni1 O1 79.95(8)
O3 Ni1 N1 169.51(11)
O1 Ni1 N1 90.53(11)
O3 Ni1 N2 91.05(12)
O1 Ni1 N2 170.50(11)
N1 Ni1 N2 98.67(14)
O3 Ni1 O6 92.23(12)
O1 Ni1 O6 85.01(10)
N1 Ni1 O6 91.31(13)
N2 Ni1 O6 92.37(12)
O3 Ni1 O5 89.05(10)
O1 Ni1 O5 93.48(12)
N1 Ni1 O5 87.13(11)
N2 Ni1 O5 89.36(13)
O6 Ni1 O5 177.83(13)
C2 O2 C1 119.4(3)
C2 O2 Cd1 116.43(19)
C1 O2 Cd1 123.7(2)
C20 O5 Ni1 128.2(2)
C20 O5 H5O 114(7)
Ni1 O5 H5O 115(7)
C17 O4 C19 118.6(3)
C17 O4 Cd1 115.51(19)
C19 O4 Cd1 123.5(2)
C7 O1 Ni1 127.61(19)
C7 O1 Cd1 125.35(19)
Ni1 O1 Cd1 105.10(8)
C15 C14 C13 122.4(4)
C15 C14 H15 118.8
C13 C14 H15 118.8
N2 C11 C10 114.3(4)
N2 C11 H11A 108.7
C10 C11 H11A 108.7
N2 C11 H11B 108.7
C10 C11 H11B 108.7
H11A C11 H11B 107.6
C9 C10 C11 115.8(5)
C9 C10 H01A 108.3
C11 C10 H01A 108.3
C9 C10 H01B 108.3
C11 C10 H01B 108.3
H01A C10 H01B 107.4
C16 C17 O4 125.1(4)
C16 C17 C18 121.4(4)
O4 C17 C18 113.4(3)
N2 C12 C13 129.1(3)
N2 C12 H13 115.4
C13 C12 H13 115.4
C4 C3 C2 120.7(4)
C4 C3 H04 119.6
C2 C3 H04 119.6
O4 C19 H19A 109.5
O4 C19 H19B 109.5
H19A C19 H19B 109.5
O4 C19 H19C 109.5
H19A C19 H19C 109.5
H19B C19 H19C 109.5
C3 C4 C5 119.4(4)
C3 C4 H4 120.3
C5 C4 H4 120.3
C10 C9 N1 113.1(4)
C10 C9 H9A 109.0
N1 C9 H9A 109.0
C10 C9 H9B 109.0
N1 C9 H9B 109.0
H9A C9 H9B 107.8
C17 C16 C15 120.5(4)
C17 C16 H09 119.8
C15 C16 H09 119.8
O5 C20 H20A 109.5
O5 C20 H20B 109.5
H20A C20 H20B 109.5
O5 C20 H20C 109.5
H20A C20 H20C 109.5
H20B C20 H20C 109.5
C4 C5 C6 121.1(4)
C4 C5 H5 119.4
C6 C5 H5 119.4
O2 C1 H0@1 109.5
O2 C1 H0@2 109.5
H0@1 C1 H0@2 109.5
O2 C1 H0@3 109.5
H0@1 C1 H0@3 109.5
H0@2 C1 H0@3 109.5
O2 C2 C3 124.5(3)
O2 C2 C7 113.8(3)
C3 C2 C7 121.7(3)
C21 O6 Ni1 134.0(3)
C21 O6 H6O 114.7(3)
Ni1 O6 H6O 110.6(2)
O6 C21 H21A 109.5
O6 C21 H21B 109.5
H21A C21 H21B 109.5
O6 C21 H21C 109.5
H21A C21 H21C 109.5
H21B C21 H21C 109.5
C14 C15 C16 119.6(4)
C14 C15 H3WB 120.2
C16 C15 H3WB 120.2
C18 O3 Ni1 129.3(2)
C18 O3 Cd1 124.44(19)
Ni1 O3 Cd1 105.63(9)
O3 C18 C17 119.2(3)
O3 C18 C13 123.1(3)
C17 C18 C13 117.7(3)
C12 N2 C11 115.3(3)
C12 N2 Ni1 123.9(3)
C11 N2 Ni1 120.8(3)
C8 N1 C9 118.1(3)
C8 N1 Ni1 123.9(2)
C9 N1 Ni1 118.0(3)
C7 C6 C5 119.3(4)
C7 C6 C8 123.6(3)
C5 C6 C8 117.1(3)
O1 C7 C6 123.2(3)
O1 C7 C2 119.0(3)
C6 C7 C2 117.8(3)
N1 C8 C6 128.7(3)
N1 C8 H8 115.6
C6 C8 H8 115.6
C14 C13 C18 118.3(4)
C14 C13 C12 118.3(4)
C18 C13 C12 123.4(3)
H7B O7 H7A 106(6)

loop_
_geom_bond_atom_site_label_1
_geom_bond_atom_site_label_2
_geom_bond_distance
Cd1 O3 2.257(2)
Cd1 O1 2.2620(19)
Cd1 Cl2 2.4523(9)
Cd1 Cl1 2.4811(8)
Cd1 O4 2.525(2)
Cd1 O2 2.528(2)
Ni1 O3 1.993(2)
Ni1 O1 2.003(2)
Ni1 N1 2.026(3)
Ni1 N2 2.033(3)
Ni1 O6 2.142(3)
Ni1 O5 2.158(3)
O2 C2 1.365(4)
O2 C1 1.423(5)
O5 C20 1.393(5)
O5 H5O 0.65(7)
O4 C17 1.366(4)
O4 C19 1.432(4)
O1 C7 1.318(3)
C14 C15 1.341(7)
C14 C13 1.409(5)
C14 H15 0.9300
C11 N2 1.482(5)
C11 C10 1.540(8)
C11 H11A 0.9700
C11 H11B 0.9700
C10 C9 1.439(7)
C10 H01A 0.9700
C10 H01B 0.9700
C17 C16 1.364(5)
C17 C18 1.407(5)
C12 N2 1.272(6)
C12 C13 1.456(6)
C12 H13 0.9300
C3 C4 1.372(6)
C3 C2 1.372(4)
C3 H04 0.9300
C19 H19A 0.9600
C19 H19B 0.9600
C19 H19C 0.9600
C4 C5 1.384(7)
C4 H4 0.9300
C9 N1 1.472(5)
C9 H9A 0.9700
C9 H9B 0.9700
C16 C15 1.378(7)
C16 H09 0.9300
C20 H20A 0.9600
C20 H20B 0.9600
C20 H20C 0.9600
C5 C6 1.407(5)
C5 H5 0.9300
C1 H0@1 0.9600
C1 H0@2 0.9600
C1 H0@3 0.9600
C2 C7 1.406(5)
O6 C21 1.382(5)
O6 H6O 0.845(3)
C21 H21A 0.9600
C21 H21B 0.9600
C21 H21C 0.9600
C15 H3WB 0.9300
O3 C18 1.317(3)
C18 C13 1.410(5)
N1 C8 1.280(5)
C6 C7 1.406(4)
C6 C8 1.439(5)
C8 H8 0.9300
O7 H7B 0.87(7)
O7 H7A 0.89(2)
